data_1555629
loop_
_publ_author_name
'Ren, Jian'
'Shi, Xin'
'Li, Xiao-Nian'
'Li, Lai-Wei'
'Su, Jia'
'Shao, Li-Dong'
'Zhao, Qin-Shi'

_publ_section_title
;
 Synthesis of a Small-Molecule Library with Skeletal Diversity from
 Hemslecin A via the Reaction-Discovery Strategy.
;
_journal_issue 16
_journal_name_full 'Organic letters'
_journal_page_first 3948
_journal_page_last 3951
_journal_paper_doi 10.1021/acs.orglett.6b01654
_journal_volume 18
_journal_year 2016
_chemical_absolute_configuration rm
_chemical_formula_moiety 'C28 H40 O7, 2(H2 O)'
_chemical_formula_sum 'C28 H44 O9'
_chemical_formula_weight 524.63
_space_group_IT_number 19
_space_group_name_Hall 'P 2ac 2ab'
_space_group_name_H-M_alt 'P 21 21 21'
_symmetry_cell_setting orthorhombic
_symmetry_space_group_name_Hall 'P 2ac 2ab'
_symmetry_space_group_name_H-M 'P 21 21 21'
_atom_sites_solution_hydrogens geom
_atom_sites_solution_primary direct
_atom_sites_solution_secondary difmap
_audit_creation_method SHELXL-97
_cell_angle_alpha 90.00
_cell_angle_beta 90.00
_cell_angle_gamma 90.00
_cell_formula_units_Z 4
_cell_length_a 9.3211(16)
_cell_length_b 11.4032(19)
_cell_length_c 26.089(4)
_cell_measurement_reflns_used 5821
_cell_measurement_temperature 100(2)
_cell_measurement_theta_max 28.14
_cell_measurement_theta_min 2.32
_cell_volume 2773.0(8)
_computing_cell_refinement 'Bruker SAINT'
_computing_data_collection 'Bruker APEX2'
_computing_data_reduction 'Bruker SAINT'
_computing_molecular_graphics 'Bruker SHELXTL'
_computing_publication_material 'Bruker SHELXTL'
_computing_structure_refinement 'SHELXL-97 (Sheldrick, 2008)'
_computing_structure_solution 'SHELXS-97 (Sheldrick, 2008)'
_diffrn_ambient_temperature 100(2)
_diffrn_measured_fraction_theta_full 0.995
_diffrn_measured_fraction_theta_max 0.995
_diffrn_measurement_device_type 'Bruker APEX-II CCD'
_diffrn_measurement_method '\f and \w scans'
_diffrn_radiation_monochromator graphite
_diffrn_radiation_source 'fine-focus sealed tube'
_diffrn_radiation_type MoK\a
_diffrn_radiation_wavelength 0.71073
_diffrn_reflns_av_R_equivalents 0.0563
_diffrn_reflns_av_sigmaI/netI 0.0520
_diffrn_reflns_limit_h_max 12
_diffrn_reflns_limit_h_min -10
_diffrn_reflns_limit_k_max 15
_diffrn_reflns_limit_k_min -15
_diffrn_reflns_limit_l_max 34
_diffrn_reflns_limit_l_min -34
_diffrn_reflns_number 27051
_diffrn_reflns_theta_full 28.35
_diffrn_reflns_theta_max 28.35
_diffrn_reflns_theta_min 1.95
_exptl_absorpt_coefficient_mu 0.093
_exptl_absorpt_correction_T_max 0.9963
_exptl_absorpt_correction_T_min 0.9131
_exptl_absorpt_correction_type multi-scan
_exptl_absorpt_process_details sadabs
_exptl_crystal_colour colourless
_exptl_crystal_density_diffrn 1.257
_exptl_crystal_density_method 'not measured'
_exptl_crystal_description sheet
_exptl_crystal_F_000 1136
_exptl_crystal_size_max 1.00
_exptl_crystal_size_mid 0.30
_exptl_crystal_size_min 0.04
_refine_diff_density_max 0.315
_refine_diff_density_min -0.226
_refine_diff_density_rms 0.048
_refine_ls_abs_structure_details 'Flack H D (1983), Acta Cryst. A39, 876-881'
_refine_ls_abs_structure_Flack 0.9(7)
_refine_ls_extinction_method none
_refine_ls_goodness_of_fit_ref 1.029
_refine_ls_hydrogen_treatment mixed
_refine_ls_matrix_type full
_refine_ls_number_parameters 344
_refine_ls_number_reflns 6895
_refine_ls_number_restraints 0
_refine_ls_restrained_S_all 1.029
_refine_ls_R_factor_all 0.0532
_refine_ls_R_factor_gt 0.0383
_refine_ls_shift/su_max 0.001
_refine_ls_shift/su_mean 0.000
_refine_ls_structure_factor_coef Fsqd
_refine_ls_weighting_details 'calc w=1/[\s^2^(Fo^2^)+(0.0528P)^2^+0.0000P] where P=(Fo^2^+2Fc^2^)/3'
_refine_ls_weighting_scheme calc
_refine_ls_wR_factor_gt 0.0921
_refine_ls_wR_factor_ref 0.0984
_reflns_number_gt 5787
_reflns_number_total 6895
_reflns_threshold_expression >2sigma(I)
_cod_data_source_file ol6b01654_si_004.cif
_cod_data_source_block mo_frj163_0m
_cod_depositor_comments
;
The following automatic conversions were performed:

data item '_symmetry_cell_setting' value 'Orthorhombic' was changed
to 'orthorhombic' in accordance with the
/home/saulius/struct/COD-crude-data/automatic-downloads/DataCite-retrospective/ACS/depositions/lib/dictionaries/cif_core.dic
dictionary named 'cif_core.dic' version 2.4.2 last updated on
2011-04-26.

Automatic conversion script
Id: cif_fix_values 6909 2019-04-08 15:41:33Z antanas 
;
_cod_database_code 1555629

loop_
_symmetry_equiv_pos_as_xyz
'x, y, z'
'x+1/2, -y+1/2, -z'
'-x, y+1/2, -z+1/2'
'-x+1/2, -y, z+1/2'

loop_
_atom_site_label
_atom_site_type_symbol
_atom_site_fract_x
_atom_site_fract_y
_atom_site_fract_z
_atom_site_U_iso_or_equiv
_atom_site_adp_type
_atom_site_occupancy
_atom_site_symmetry_multiplicity
_atom_site_calc_flag
_atom_site_refinement_flags
O1S O 0.88446(14) 0.06554(12) 0.43433(5) 0.0251(3) Uani 1 1 d .
H1SA H 0.8525 0.0280 0.4616 0.038 Uiso 1 1 d R
H1SB H 0.9647 0.0273 0.4199 0.038 Uiso 1 1 d R
O20 O 0.24590(14) 0.50337(12) 0.47637(4) 0.0216(3) Uani 1 1 d .
H20 H 0.1561 0.4994 0.4744 0.032 Uiso 1 1 calc R
O3 O 1.02798(12) 0.24629(10) 0.17486(4) 0.0169(3) Uani 1 1 d .
O2S O 0.55463(14) 0.50307(12) 0.96838(5) 0.0265(3) Uani 1 1 d .
H2SA H 0.5759 0.4883 0.9355 0.040 Uiso 1 1 d R
H2SB H 0.5947 0.5774 0.9723 0.040 Uiso 1 1 d R
O33 O 1.07270(15) 0.07612(12) 0.13386(5) 0.0306(3) Uani 1 1 d .
O11 O 0.32847(12) 0.29979(10) 0.23562(4) 0.0168(2) Uani 1 1 d .
O16 O 0.34686(13) 0.23268(11) 0.50640(4) 0.0185(3) Uani 1 1 d .
H16 H 0.3506 0.2841 0.5294 0.028 Uiso 1 1 calc R
O2 O 0.76696(12) 0.26471(11) 0.12339(4) 0.0191(3) Uani 1 1 d .
O31 O 0.86633(16) 0.44318(13) 0.11151(5) 0.0305(3) Uani 1 1 d .
C20 C 0.30795(18) 0.47223(16) 0.42776(6) 0.0174(4) Uani 1 1 d .
H20A H 0.2432 0.5022 0.4001 0.021 Uiso 1 1 calc R
C17 C 0.31940(17) 0.33746(15) 0.42181(6) 0.0146(3) Uani 1 1 d .
C13 C 0.38596(17) 0.30289(14) 0.37059(6) 0.0133(3) Uani 1 1 d .
C14 C 0.51111(16) 0.22023(15) 0.37790(6) 0.0133(3) Uani 1 1 d .
C8 C 0.50329(17) 0.12409(15) 0.33588(6) 0.0131(3) Uani 1 1 d .
H8 H 0.4121 0.0807 0.3427 0.016 Uiso 1 1 calc R
C9 C 0.48939(16) 0.16993(14) 0.28020(6) 0.0128(3) Uani 1 1 d .
C10 C 0.63430(16) 0.21933(15) 0.25871(6) 0.0126(3) Uani 1 1 d .
H10 H 0.6439 0.3015 0.2717 0.015 Uiso 1 1 calc R
C5 C 0.76552(17) 0.15221(15) 0.27714(6) 0.0133(3) Uani 1 1 d .
C4 C 0.90992(17) 0.19472(15) 0.25638(6) 0.0137(3) Uani 1 1 d .
C3 C 0.89738(17) 0.19887(15) 0.19753(6) 0.0150(3) Uani 1 1 d .
H3 H 0.8828 0.1173 0.1845 0.018 Uiso 1 1 calc R
C33 C 1.10176(19) 0.17777(16) 0.14211(6) 0.0187(4) Uani 1 1 d .
C34 C 1.22183(19) 0.24428(18) 0.11791(7) 0.0241(4) Uani 1 1 d .
H34A H 1.2952 0.2614 0.1438 0.036 Uiso 1 1 calc R
H34B H 1.1851 0.3179 0.1037 0.036 Uiso 1 1 calc R
H34C H 1.2641 0.1971 0.0904 0.036 Uiso 1 1 calc R
C15 C 0.48207(18) 0.17067(15) 0.43190(6) 0.0153(3) Uani 1 1 d .
H15A H 0.4132 0.1047 0.4304 0.018 Uiso 1 1 calc R
H15B H 0.5720 0.1431 0.4481 0.018 Uiso 1 1 calc R
C16 C 0.41877(17) 0.27445(15) 0.46145(6) 0.0149(3) Uani 1 1 d .
H16A H 0.4979 0.3288 0.4718 0.018 Uiso 1 1 calc R
C12 C 0.33291(17) 0.32908(15) 0.32433(6) 0.0142(3) Uani 1 1 d .
H12 H 0.2615 0.3883 0.3219 0.017 Uiso 1 1 calc R
C11 C 0.37984(16) 0.27052(15) 0.27703(6) 0.0130(3) Uani 1 1 d .
C21 C 0.44939(19) 0.53705(16) 0.42374(7) 0.0210(4) Uani 1 1 d .
H21A H 0.4319 0.6217 0.4252 0.032 Uiso 1 1 calc R
H21B H 0.4959 0.5173 0.3912 0.032 Uiso 1 1 calc R
H21C H 0.5118 0.5140 0.4522 0.032 Uiso 1 1 calc R
C18 C 0.16805(18) 0.28262(16) 0.42362(6) 0.0192(4) Uani 1 1 d .
H18A H 0.1074 0.3192 0.3974 0.029 Uiso 1 1 calc R
H18B H 0.1258 0.2957 0.4575 0.029 Uiso 1 1 calc R
H18C H 0.1749 0.1982 0.4170 0.029 Uiso 1 1 calc R
C28 C 0.65400(17) 0.28888(15) 0.37993(6) 0.0163(3) Uani 1 1 d .
H28A H 0.6648 0.3353 0.3485 0.024 Uiso 1 1 calc R
H28B H 0.7341 0.2336 0.3828 0.024 Uiso 1 1 calc R
H28C H 0.6537 0.3413 0.4097 0.024 Uiso 1 1 calc R
C7 C 0.62176(17) 0.03200(15) 0.33949(6) 0.0152(3) Uani 1 1 d .
H7A H 0.6448 0.0185 0.3761 0.018 Uiso 1 1 calc R
H7B H 0.5857 -0.0428 0.3251 0.018 Uiso 1 1 calc R
C6 C 0.75635(19) 0.06574(15) 0.31180(6) 0.0151(3) Uani 1 1 d .
H6 H 0.8412 0.0229 0.3193 0.018 Uiso 1 1 calc R
C19 C 0.43446(18) 0.06698(15) 0.24686(6) 0.0153(3) Uani 1 1 d .
H19A H 0.3554 0.0274 0.2646 0.023 Uiso 1 1 calc R
H19B H 0.5127 0.0112 0.2410 0.023 Uiso 1 1 calc R
H19C H 0.4004 0.0973 0.2139 0.023 Uiso 1 1 calc R
C1 C 0.63427(17) 0.22582(17) 0.19975(6) 0.0164(3) Uani 1 1 d .
H1A H 0.6185 0.1464 0.1855 0.020 Uiso 1 1 calc R
H1B H 0.5541 0.2764 0.1883 0.020 Uiso 1 1 calc R
C2 C 0.77468(17) 0.27451(17) 0.17921(6) 0.0164(3) Uani 1 1 d .
H2 H 0.7883 0.3579 0.1900 0.020 Uiso 1 1 calc R
C31 C 0.81870(19) 0.35334(17) 0.09447(7) 0.0216(4) Uani 1 1 d .
C32 C 0.8080(2) 0.3247(2) 0.03835(7) 0.0326(5) Uani 1 1 d .
H32A H 0.7321 0.3723 0.0227 0.049 Uiso 1 1 calc R
H32B H 0.7851 0.2414 0.0342 0.049 Uiso 1 1 calc R
H32C H 0.8997 0.3418 0.0216 0.049 Uiso 1 1 calc R
C29 C 0.94281(18) 0.31719(15) 0.27852(6) 0.0160(3) Uani 1 1 d .
H29A H 0.9513 0.3119 0.3159 0.024 Uiso 1 1 calc R
H29B H 0.8649 0.3712 0.2696 0.024 Uiso 1 1 calc R
H29C H 1.0331 0.3463 0.2641 0.024 Uiso 1 1 calc R
C30 C 1.03458(18) 0.11469(16) 0.27077(7) 0.0195(4) Uani 1 1 d .
H30A H 1.0471 0.1150 0.3081 0.029 Uiso 1 1 calc R
H30B H 1.1226 0.1430 0.2543 0.029 Uiso 1 1 calc R
H30C H 1.0142 0.0347 0.2592 0.029 Uiso 1 1 calc R

loop_
_atom_site_aniso_label
_atom_site_aniso_U_11
_atom_site_aniso_U_22
_atom_site_aniso_U_33
_atom_site_aniso_U_23
_atom_site_aniso_U_13
_atom_site_aniso_U_12
O1S 0.0265(7) 0.0292(7) 0.0198(6) -0.0015(5) 0.0004(5) 0.0053(6)
O20 0.0226(6) 0.0261(7) 0.0163(6) -0.0048(5) 0.0011(5) 0.0047(6)
O3 0.0131(5) 0.0193(7) 0.0183(5) -0.0034(5) 0.0050(4) -0.0033(5)
O2S 0.0290(7) 0.0264(7) 0.0243(6) -0.0053(6) -0.0036(6) 0.0029(6)
O33 0.0329(8) 0.0268(7) 0.0321(7) -0.0116(6) 0.0129(6) -0.0029(6)
O11 0.0153(6) 0.0217(6) 0.0132(5) 0.0015(5) -0.0017(4) 0.0010(5)
O16 0.0231(6) 0.0223(7) 0.0100(5) 0.0008(5) 0.0038(4) 0.0014(6)
O2 0.0192(6) 0.0266(7) 0.0115(5) 0.0024(5) 0.0014(5) -0.0059(5)
O31 0.0405(8) 0.0264(8) 0.0246(7) 0.0031(6) 0.0055(6) -0.0092(7)
C20 0.0196(8) 0.0196(9) 0.0130(7) -0.0019(6) -0.0007(6) 0.0034(7)
C17 0.0134(8) 0.0184(9) 0.0120(7) 0.0007(6) 0.0001(6) 0.0021(7)
C13 0.0121(7) 0.0121(8) 0.0156(7) -0.0010(6) 0.0023(6) -0.0023(6)
C14 0.0132(7) 0.0145(8) 0.0123(7) 0.0007(6) 0.0004(6) 0.0002(6)
C8 0.0133(8) 0.0137(8) 0.0121(7) 0.0015(6) 0.0009(6) -0.0020(6)
C9 0.0123(7) 0.0143(8) 0.0117(7) 0.0005(6) -0.0003(6) -0.0010(6)
C10 0.0109(7) 0.0133(8) 0.0136(7) 0.0004(6) 0.0006(5) -0.0011(6)
C5 0.0127(7) 0.0142(8) 0.0130(7) -0.0030(6) 0.0002(6) 0.0009(6)
C4 0.0111(7) 0.0138(8) 0.0163(7) -0.0007(6) 0.0017(6) 0.0001(6)
C3 0.0130(8) 0.0149(9) 0.0171(7) -0.0028(6) 0.0046(6) -0.0022(7)
C33 0.0176(8) 0.0250(10) 0.0135(7) -0.0024(7) 0.0008(6) -0.0001(7)
C34 0.0187(9) 0.0339(11) 0.0197(8) -0.0029(8) 0.0043(7) -0.0024(8)
C15 0.0172(8) 0.0169(8) 0.0118(7) 0.0017(6) 0.0009(6) 0.0015(7)
C16 0.0165(8) 0.0169(8) 0.0114(7) 0.0018(6) 0.0010(6) 0.0009(7)
C12 0.0125(7) 0.0142(8) 0.0160(7) -0.0002(6) 0.0008(6) 0.0018(7)
C11 0.0115(7) 0.0141(8) 0.0135(7) 0.0022(6) 0.0013(6) -0.0045(6)
C21 0.0224(9) 0.0184(9) 0.0223(9) -0.0018(7) -0.0004(7) -0.0003(7)
C18 0.0147(8) 0.0241(9) 0.0188(8) -0.0009(7) 0.0024(6) 0.0006(7)
C28 0.0144(8) 0.0194(9) 0.0150(7) -0.0013(7) -0.0015(6) -0.0002(7)
C7 0.0187(8) 0.0132(8) 0.0138(7) 0.0009(6) 0.0002(6) 0.0001(7)
C6 0.0161(8) 0.0147(8) 0.0144(7) -0.0019(6) 0.0001(6) 0.0023(7)
C19 0.0147(8) 0.0162(8) 0.0152(7) -0.0023(6) -0.0011(6) -0.0012(7)
C1 0.0134(8) 0.0230(9) 0.0129(7) 0.0032(7) -0.0006(6) -0.0025(7)
C2 0.0169(8) 0.0218(9) 0.0106(7) -0.0003(7) 0.0003(6) -0.0037(7)
C31 0.0182(9) 0.0248(10) 0.0218(9) 0.0045(7) 0.0034(7) -0.0012(8)
C32 0.0415(12) 0.0401(13) 0.0160(8) 0.0029(8) 0.0020(8) -0.0078(10)
C29 0.0159(8) 0.0153(8) 0.0167(7) -0.0006(6) -0.0001(6) -0.0017(7)
C30 0.0146(8) 0.0177(9) 0.0262(9) 0.0019(7) 0.0010(7) 0.0011(7)

loop_
_atom_type_symbol
_atom_type_description
_atom_type_scat_dispersion_real
_atom_type_scat_dispersion_imag
_atom_type_scat_source
C C 0.0033 0.0016 'International Tables Vol C Tables 4.2.6.8 and 6.1.1.4'
H H 0.0000 0.0000 'International Tables Vol C Tables 4.2.6.8 and 6.1.1.4'
O O 0.0106 0.0060 'International Tables Vol C Tables 4.2.6.8 and 6.1.1.4'

loop_
_geom_angle_atom_site_label_1
_geom_angle_atom_site_label_2
_geom_angle_atom_site_label_3
_geom_angle
H1SA O1S H1SB 111.5
C20 O20 H20 109.5
C33 O3 C3 117.96(13)
H2SA O2S H2SB 100.8
C16 O16 H16 109.5
C31 O2 C2 118.79(14)
O20 C20 C21 106.89(13)
O20 C20 C17 111.17(14)
C21 C20 C17 114.66(14)
O20 C20 H20A 108.0
C21 C20 H20A 108.0
C17 C20 H20A 108.0
C13 C17 C18 107.08(13)
C13 C17 C20 111.86(13)
C18 C17 C20 109.63(14)
C13 C17 C16 102.70(13)
C18 C17 C16 109.58(13)
C20 C17 C16 115.52(13)
C12 C13 C14 122.56(14)
C12 C13 C17 125.61(15)
C14 C13 C17 111.38(13)
C13 C14 C15 102.02(12)
C13 C14 C28 110.70(14)
C15 C14 C28 107.79(12)
C13 C14 C8 108.37(12)
C15 C14 C8 112.22(13)
C28 C14 C8 114.99(12)
C7 C8 C9 110.51(13)
C7 C8 C14 114.10(13)
C9 C8 C14 115.33(13)
C7 C8 H8 105.3
C9 C8 H8 105.3
C14 C8 H8 105.3
C11 C9 C19 108.40(12)
C11 C9 C8 110.96(12)
C19 C9 C8 107.37(13)
C11 C9 C10 106.55(12)
C19 C9 C10 110.89(13)
C8 C9 C10 112.62(12)
C5 C10 C1 109.89(13)
C5 C10 C9 113.53(13)
C1 C10 C9 111.99(13)
C5 C10 H10 107.0
C1 C10 H10 107.0
C9 C10 H10 107.0
C6 C5 C10 122.15(15)
C6 C5 C4 121.87(15)
C10 C5 C4 115.86(13)
C30 C4 C5 113.19(14)
C30 C4 C3 108.77(13)
C5 C4 C3 107.21(13)
C30 C4 C29 107.36(13)
C5 C4 C29 109.22(13)
C3 C4 C29 111.13(14)
O3 C3 C2 106.99(13)
O3 C3 C4 110.64(13)
C2 C3 C4 112.99(13)
O3 C3 H3 108.7
C2 C3 H3 108.7
C4 C3 H3 108.7
O33 C33 O3 123.68(16)
O33 C33 C34 125.42(16)
O3 C33 C34 110.89(15)
C33 C34 H34A 109.5
C33 C34 H34B 109.5
H34A C34 H34B 109.5
C33 C34 H34C 109.5
H34A C34 H34C 109.5
H34B C34 H34C 109.5
C16 C15 C14 104.15(13)
C16 C15 H15A 110.9
C14 C15 H15A 110.9
C16 C15 H15B 110.9
C14 C15 H15B 110.9
H15A C15 H15B 108.9
O16 C16 C15 109.61(13)
O16 C16 C17 114.66(13)
C15 C16 C17 104.51(12)
O16 C16 H16A 109.3
C15 C16 H16A 109.3
C17 C16 H16A 109.3
C13 C12 C11 123.08(15)
C13 C12 H12 118.5
C11 C12 H12 118.5
O11 C11 C12 119.94(15)
O11 C11 C9 120.60(14)
C12 C11 C9 119.42(13)
C20 C21 H21A 109.5
C20 C21 H21B 109.5
H21A C21 H21B 109.5
C20 C21 H21C 109.5
H21A C21 H21C 109.5
H21B C21 H21C 109.5
C17 C18 H18A 109.5
C17 C18 H18B 109.5
H18A C18 H18B 109.5
C17 C18 H18C 109.5
H18A C18 H18C 109.5
H18B C18 H18C 109.5
C14 C28 H28A 109.5
C14 C28 H28B 109.5
H28A C28 H28B 109.5
C14 C28 H28C 109.5
H28A C28 H28C 109.5
H28B C28 H28C 109.5
C6 C7 C8 113.54(14)
C6 C7 H7A 108.9
C8 C7 H7A 108.9
C6 C7 H7B 108.9
C8 C7 H7B 108.9
H7A C7 H7B 107.7
C5 C6 C7 124.58(16)
C5 C6 H6 117.7
C7 C6 H6 117.7
C9 C19 H19A 109.5
C9 C19 H19B 109.5
H19A C19 H19B 109.5
C9 C19 H19C 109.5
H19A C19 H19C 109.5
H19B C19 H19C 109.5
C2 C1 C10 111.69(13)
C2 C1 H1A 109.3
C10 C1 H1A 109.3
C2 C1 H1B 109.3
C10 C1 H1B 109.3
H1A C1 H1B 107.9
O2 C2 C3 107.99(13)
O2 C2 C1 106.31(12)
C3 C2 C1 109.39(14)
O2 C2 H2 111.0
C3 C2 H2 111.0
C1 C2 H2 111.0
O31 C31 O2 124.28(16)
O31 C31 C32 124.75(17)
O2 C31 C32 110.97(16)
C31 C32 H32A 109.5
C31 C32 H32B 109.5
H32A C32 H32B 109.5
C31 C32 H32C 109.5
H32A C32 H32C 109.5
H32B C32 H32C 109.5
C4 C29 H29A 109.5
C4 C29 H29B 109.5
H29A C29 H29B 109.5
C4 C29 H29C 109.5
H29A C29 H29C 109.5
H29B C29 H29C 109.5
C4 C30 H30A 109.5
C4 C30 H30B 109.5
H30A C30 H30B 109.5
C4 C30 H30C 109.5
H30A C30 H30C 109.5
H30B C30 H30C 109.5

loop_
_geom_bond_atom_site_label_1
_geom_bond_atom_site_label_2
_geom_bond_distance
O1S H1SA 0.8829
O1S H1SB 0.9445
O20 C20 1.438(2)
O20 H20 0.8400
O3 C33 1.347(2)
O3 C3 1.4574(19)
O2S H2SA 0.8963
O2S H2SB 0.9319
O33 C33 1.210(2)
O11 C11 1.2277(19)
O16 C16 1.4322(18)
O16 H16 0.8400
O2 C31 1.350(2)
O2 C2 1.4624(18)
O31 C31 1.202(2)
C20 C21 1.515(3)
C20 C17 1.548(2)
C20 H20A 1.0000
C17 C13 1.525(2)
C17 C18 1.544(2)
C17 C16 1.563(2)
C13 C12 1.338(2)
C13 C14 1.512(2)
C14 C15 1.542(2)
C14 C28 1.546(2)
C14 C8 1.552(2)
C8 C7 1.527(2)
C8 C9 1.549(2)
C8 H8 1.0000
C9 C11 1.538(2)
C9 C19 1.548(2)
C9 C10 1.567(2)
C10 C5 1.521(2)
C10 C1 1.540(2)
C10 H10 1.0000
C5 C6 1.341(2)
C5 C4 1.530(2)
C4 C30 1.524(2)
C4 C3 1.540(2)
C4 C29 1.542(2)
C3 C2 1.510(2)
C3 H3 1.0000
C33 C34 1.492(2)
C34 H34A 0.9800
C34 H34B 0.9800
C34 H34C 0.9800
C15 C16 1.531(2)
C15 H15A 0.9900
C15 H15B 0.9900
C16 H16A 1.0000
C12 C11 1.470(2)
C12 H12 0.9500
C21 H21A 0.9800
C21 H21B 0.9800
C21 H21C 0.9800
C18 H18A 0.9800
C18 H18B 0.9800
C18 H18C 0.9800
C28 H28A 0.9800
C28 H28B 0.9800
C28 H28C 0.9800
C7 C6 1.498(2)
C7 H7A 0.9900
C7 H7B 0.9900
C6 H6 0.9500
C19 H19A 0.9800
C19 H19B 0.9800
C19 H19C 0.9800
C1 C2 1.519(2)
C1 H1A 0.9900
C1 H1B 0.9900
C2 H2 1.0000
C31 C32 1.503(3)
C32 H32A 0.9800
C32 H32B 0.9800
C32 H32C 0.9800
C29 H29A 0.9800
C29 H29B 0.9800
C29 H29C 0.9800
C30 H30A 0.9800
C30 H30B 0.9800
C30 H30C 0.9800

loop_
_geom_hbond_atom_site_label_D
_geom_hbond_atom_site_label_H
_geom_hbond_atom_site_label_A
_geom_hbond_distance_DH
_geom_hbond_distance_HA
_geom_hbond_distance_DA
_geom_hbond_angle_DHA
_geom_hbond_site_symmetry_A
O1S H1SA O20 0.88 1.93 2.7773(18) 159.8 2_556
O1S H1SB O31 0.94 2.02 2.9619(19) 178.9 3_745
O20 H20 O2S 0.84 1.97 2.8099(19) 177.5 4_564
O2S H2SA O33 0.90 1.95 2.8209(18) 162.5 2_456
O2S H2SB O16 0.93 1.93 2.8516(19) 167.7 3_656
O16 H16 O1S 0.84 1.98 2.7942(18) 162.0 2_456

loop_
_geom_torsion_atom_site_label_1
_geom_torsion_atom_site_label_2
_geom_torsion_atom_site_label_3
_geom_torsion_atom_site_label_4
_geom_torsion
O20 C20 C17 C13 -179.62(13)
C21 C20 C17 C13 -58.24(18)
O20 C20 C17 C18 61.75(17)
C21 C20 C17 C18 -176.87(13)
O20 C20 C17 C16 -62.62(18)
C21 C20 C17 C16 58.77(18)
C18 C17 C13 C12 59.8(2)
C20 C17 C13 C12 -60.3(2)
C16 C17 C13 C12 175.19(16)
C18 C17 C13 C14 -112.57(15)
C20 C17 C13 C14 127.29(14)
C16 C17 C13 C14 2.81(17)
C12 C13 C14 C15 -152.17(16)
C17 C13 C14 C15 20.49(16)
C12 C13 C14 C28 93.35(18)
C17 C13 C14 C28 -94.00(15)
C12 C13 C14 C8 -33.6(2)
C17 C13 C14 C8 139.05(13)
C13 C14 C8 C7 -178.46(13)
C15 C14 C8 C7 -66.58(17)
C28 C14 C8 C7 57.10(18)
C13 C14 C8 C9 52.02(17)
C15 C14 C8 C9 163.90(13)
C28 C14 C8 C9 -72.42(17)
C7 C8 C9 C11 -174.91(13)
C14 C8 C9 C11 -43.66(17)
C7 C8 C9 C19 66.79(16)
C14 C8 C9 C19 -161.96(13)
C7 C8 C9 C10 -55.56(17)
C14 C8 C9 C10 75.69(17)
C11 C9 C10 C5 157.61(13)
C19 C9 C10 C5 -84.62(16)
C8 C9 C10 C5 35.73(18)
C11 C9 C10 C1 -77.23(17)
C19 C9 C10 C1 40.55(18)
C8 C9 C10 C1 160.89(14)
C1 C10 C5 C6 -131.54(16)
C9 C10 C5 C6 -5.3(2)
C1 C10 C5 C4 52.33(19)
C9 C10 C5 C4 178.61(13)
C6 C5 C4 C30 11.2(2)
C10 C5 C4 C30 -172.66(14)
C6 C5 C4 C3 131.14(16)
C10 C5 C4 C3 -52.71(18)
C6 C5 C4 C29 -108.34(17)
C10 C5 C4 C29 67.80(17)
C33 O3 C3 C2 -116.76(15)
C33 O3 C3 C4 119.78(15)
C30 C4 C3 O3 -61.11(18)
C5 C4 C3 O3 176.16(13)
C29 C4 C3 O3 56.87(17)
C30 C4 C3 C2 178.95(14)
C5 C4 C3 C2 56.22(18)
C29 C4 C3 C2 -63.07(18)
C3 O3 C33 O33 -6.5(2)
C3 O3 C33 C34 173.31(13)
C13 C14 C15 C16 -36.05(15)
C28 C14 C15 C16 80.56(15)
C8 C14 C15 C16 -151.83(13)
C14 C15 C16 O16 162.28(12)
C14 C15 C16 C17 38.94(16)
C13 C17 C16 O16 -145.43(14)
C18 C17 C16 O16 -31.87(19)
C20 C17 C16 O16 92.52(17)
C13 C17 C16 C15 -25.42(16)
C18 C17 C16 C15 88.15(15)
C20 C17 C16 C15 -147.46(14)
C14 C13 C12 C11 7.1(3)
C17 C13 C12 C11 -164.48(15)
C13 C12 C11 O11 -178.92(16)
C13 C12 C11 C9 3.2(2)
C19 C9 C11 O11 -44.96(19)
C8 C9 C11 O11 -162.63(14)
C10 C9 C11 O11 74.44(18)
C19 C9 C11 C12 132.91(15)
C8 C9 C11 C12 15.24(19)
C10 C9 C11 C12 -107.69(15)
C9 C8 C7 C6 44.85(18)
C14 C8 C7 C6 -87.04(16)
C10 C5 C6 C7 -5.5(3)
C4 C5 C6 C7 170.40(15)
C8 C7 C6 C5 -15.3(2)
C5 C10 C1 C2 -53.2(2)
C9 C10 C1 C2 179.63(14)
C31 O2 C2 C3 -102.83(17)
C31 O2 C2 C1 139.86(15)
O3 C3 C2 O2 62.15(16)
C4 C3 C2 O2 -175.84(13)
O3 C3 C2 C1 177.45(13)
C4 C3 C2 C1 -60.55(18)
C10 C1 C2 O2 174.21(14)
C10 C1 C2 C3 57.84(19)
C2 O2 C31 O31 -3.1(3)
C2 O2 C31 C32 177.19(15)
